data_7017833
loop_
_publ_author_name
'Halcovitch, Nathan R.'
'Fryzuk, Michael D.'

_publ_section_title
;
 Synthesis and characterization of organo-scandium and yttrium complexes
 stabilized by phosphinoamide ligands.
;
_journal_issue 5
_journal_name_full 'Dalton transactions (Cambridge, England : 2003)'
_journal_page_first 1524
_journal_page_last 1528
_journal_paper_doi 10.1039/c1dt11501d
_journal_volume 41
_journal_year 2012
_chemical_formula_moiety 'C36 H65 N2 O P2 Sc Si'
_chemical_formula_sum 'C36 H65 N2 O P2 Sc Si'
_chemical_formula_weight 676.89
_chemical_name_systematic
;
?
;
_space_group_IT_number 14
_symmetry_cell_setting monoclinic
_symmetry_space_group_name_Hall '-P 2ybc'
_symmetry_space_group_name_H-M 'P 1 21/c 1'
_atom_sites_solution_hydrogens geom
_atom_sites_solution_primary direct
_atom_sites_solution_secondary difmap
_audit_creation_method SHELXL-97
_cell_angle_alpha 90.00
_cell_angle_beta 98.253(3)
_cell_angle_gamma 90.00
_cell_formula_units_Z 4
_cell_length_a 11.5520(8)
_cell_length_b 19.4650(15)
_cell_length_c 18.3410(11)
_cell_measurement_reflns_used 11862
_cell_measurement_temperature 100(2)
_cell_measurement_theta_max 25.05
_cell_measurement_theta_min 2.45
_cell_volume 4081.4(5)
_computing_cell_refinement 'Bruker SAINT'
_computing_data_collection 'Bruker APEX II'
_computing_data_reduction 'Bruker SAINT'
_computing_molecular_graphics 'Bruker SHELXTL'
_computing_publication_material 'Bruker SHELXTL'
_computing_structure_refinement 'SHELXL-97 (Sheldrick, 2008)'
_computing_structure_solution 'SHELXS-97 (Sheldrick, 2008)'
_diffrn_ambient_temperature 100(2)
_diffrn_measured_fraction_theta_full 0.987
_diffrn_measured_fraction_theta_max 0.987
_diffrn_measurement_device_type 'Bruker APEX II'
_diffrn_measurement_method 'area detector'
_diffrn_radiation_monochromator graphite
_diffrn_radiation_source 'fine-focus sealed tube'
_diffrn_radiation_type MoK\a
_diffrn_radiation_wavelength 0.71073
_diffrn_reflns_av_R_equivalents 0.0502
_diffrn_reflns_av_sigmaI/netI 0.0389
_diffrn_reflns_limit_h_max 13
_diffrn_reflns_limit_h_min -13
_diffrn_reflns_limit_k_max 23
_diffrn_reflns_limit_k_min 0
_diffrn_reflns_limit_l_max 21
_diffrn_reflns_limit_l_min 0
_diffrn_reflns_number 7283
_diffrn_reflns_theta_full 25.16
_diffrn_reflns_theta_max 25.16
_diffrn_reflns_theta_min 1.53
_exptl_absorpt_coefficient_mu 0.315
_exptl_absorpt_correction_T_max 0.9396
_exptl_absorpt_correction_T_min 0.9225
_exptl_absorpt_correction_type multi-scan
_exptl_absorpt_process_details 'twinabs 2008/2'
_exptl_crystal_colour colourless
_exptl_crystal_density_diffrn 1.102
_exptl_crystal_density_method 'not measured'
_exptl_crystal_description prism
_exptl_crystal_F_000 1472
_exptl_crystal_size_max 0.26
_exptl_crystal_size_mid 0.24
_exptl_crystal_size_min 0.20
_refine_diff_density_max 0.628
_refine_diff_density_min -0.414
_refine_diff_density_rms 0.062
_refine_ls_extinction_method none
_refine_ls_goodness_of_fit_ref 1.090
_refine_ls_hydrogen_treatment constr
_refine_ls_matrix_type full
_refine_ls_number_parameters 404
_refine_ls_number_reflns 7283
_refine_ls_number_restraints 0
_refine_ls_restrained_S_all 1.090
_refine_ls_R_factor_all 0.0519
_refine_ls_R_factor_gt 0.0441
_refine_ls_shift/su_max 0.006
_refine_ls_shift/su_mean 0.000
_refine_ls_structure_factor_coef Fsqd
_refine_ls_weighting_details 'calc w=1/[\s^2^(Fo^2^)+(0.0725P)^2^+1.7695P] where P=(Fo^2^+2Fc^2^)/3'
_refine_ls_weighting_scheme calc
_refine_ls_wR_factor_gt 0.1230
_refine_ls_wR_factor_ref 0.1266
_reflns_number_gt 6426
_reflns_number_total 7283
_reflns_threshold_expression >2\s(I)
_cod_data_source_file c1dt11501d.txt
_cod_data_source_block mf864
_cod_depositor_comments
;
The following automatic conversions were performed:

'_symmetry_cell_setting' value 'Monoclinic' changed to 'monoclinic'
according to /home/saulius/struct/CIF-dictionaries/cif_core.dic
dictionary named 'cif_core.dic' version 2.4.1 from 2010-06-29.

Automatic conversion script
Id: cif_fix_values 1715 2011-07-08 13:25:40Z adriana 
;
_cod_original_sg_symbol_H-M 'P 21/c'
_cod_database_code 7017833

loop_
_symmetry_equiv_pos_as_xyz
'x, y, z'
'-x, y+1/2, -z+1/2'
'-x, -y, -z'
'x, -y-1/2, z-1/2'

loop_
_atom_site_label
_atom_site_type_symbol
_atom_site_fract_x
_atom_site_fract_y
_atom_site_fract_z
_atom_site_U_iso_or_equiv
_atom_site_adp_type
_atom_site_occupancy
_atom_site_symmetry_multiplicity
_atom_site_calc_flag
_atom_site_refinement_flags
Sc1 Sc 0.25706(5) 0.16339(3) 0.26194(3) 0.01581(14) Uani 1 1 d .
P2 P 0.42169(6) 0.06705(4) 0.30190(4) 0.01708(17) Uani 1 1 d .
P1 P 0.11605(6) 0.23660(4) 0.33916(4) 0.01788(17) Uani 1 1 d .
Si1 Si 0.00555(9) 0.09944(5) 0.13079(5) 0.0300(2) Uani 1 1 d .
O1 O 0.37991(19) 0.22108(10) 0.20421(10) 0.0232(5) Uani 1 1 d .
C15 C 0.2177(2) 0.01594(14) 0.34516(14) 0.0173(6) Uani 1 1 d .
C1 C 0.3378(2) 0.29043(14) 0.37728(15) 0.0180(6) Uani 1 1 d .
C16 C 0.2645(3) -0.04735(15) 0.36935(15) 0.0207(6) Uani 1 1 d .
H16 H 0.3434 -0.0575 0.3644 0.025 Uiso 1 1 calc R
C2 C 0.3042(3) 0.34662(14) 0.41664(14) 0.0203(6) Uani 1 1 d .
H2 H 0.2233 0.3564 0.4150 0.024 Uiso 1 1 calc R
C17 C 0.1988(3) -0.09591(15) 0.40055(15) 0.0228(6) Uani 1 1 d .
C20 C 0.1007(3) 0.02960(14) 0.35344(15) 0.0188(6) Uani 1 1 d .
H20 H 0.0667 0.0722 0.3368 0.023 Uiso 1 1 calc R
C19 C 0.0347(2) -0.01767(15) 0.38526(14) 0.0206(6) Uani 1 1 d .
C6 C 0.4584(3) 0.27822(15) 0.38022(16) 0.0227(6) Uani 1 1 d .
H6 H 0.4839 0.2408 0.3533 0.027 Uiso 1 1 calc R
C33 C 0.3613(3) 0.29367(15) 0.18610(16) 0.0261(7) Uani 1 1 d .
H33A H 0.3690 0.3220 0.2314 0.031 Uiso 1 1 calc R
H33B H 0.2826 0.3011 0.1578 0.031 Uiso 1 1 calc R
C21 C 0.2500(3) -0.16559(16) 0.4225(2) 0.0330(8) Uani 1 1 d .
H21A H 0.2484 -0.1943 0.3785 0.050 Uiso 1 1 calc R
H21B H 0.2038 -0.1875 0.4568 0.050 Uiso 1 1 calc R
H21C H 0.3310 -0.1601 0.4463 0.050 Uiso 1 1 calc R
C5 C 0.5404(3) 0.31921(16) 0.42112(17) 0.0275(7) Uani 1 1 d .
C18 C 0.0837(3) -0.08059(16) 0.40854(15) 0.0226(6) Uani 1 1 d .
H18 H 0.0381 -0.1134 0.4301 0.027 Uiso 1 1 calc R
C22 C -0.0905(3) -0.00182(17) 0.39360(18) 0.0302(7) Uani 1 1 d .
H22A H -0.1391 -0.0425 0.3804 0.045 Uiso 1 1 calc R
H22B H -0.1187 0.0364 0.3610 0.045 Uiso 1 1 calc R
H22C H -0.0951 0.0109 0.4448 0.045 Uiso 1 1 calc R
C4 C 0.5034(3) 0.37418(16) 0.46042(16) 0.0281(7) Uani 1 1 d .
H4 H 0.5598 0.4022 0.4892 0.034 Uiso 1 1 calc R
C3 C 0.3856(3) 0.38874(16) 0.45820(16) 0.0268(7) Uani 1 1 d .
C13 C -0.0881(3) 0.30040(19) 0.2697(2) 0.0390(8) Uani 1 1 d .
H13A H -0.1301 0.3432 0.2555 0.059 Uiso 1 1 calc R
H13B H -0.1304 0.2744 0.3033 0.059 Uiso 1 1 calc R
H13C H -0.0826 0.2729 0.2256 0.059 Uiso 1 1 calc R
C9 C 0.0941(3) 0.23046(15) 0.43740(15) 0.0215(6) Uani 1 1 d .
H9 H 0.1139 0.2760 0.4612 0.026 Uiso 1 1 calc R
C25 C 0.4600(3) 0.08821(17) 0.45430(15) 0.0271(7) Uani 1 1 d .
H25A H 0.5114 0.0814 0.5011 0.041 Uiso 1 1 calc R
H25B H 0.3838 0.0670 0.4571 0.041 Uiso 1 1 calc R
H25C H 0.4495 0.1375 0.4447 0.041 Uiso 1 1 calc R
C10 C 0.1750(3) 0.17673(16) 0.47772(15) 0.0252(7) Uani 1 1 d .
H10A H 0.1619 0.1743 0.5293 0.038 Uiso 1 1 calc R
H10B H 0.2565 0.1895 0.4756 0.038 Uiso 1 1 calc R
H10C H 0.1587 0.1319 0.4543 0.038 Uiso 1 1 calc R
C29 C 0.1360(3) 0.15729(16) 0.15497(15) 0.0254(7) Uani 1 1 d .
H29A H 0.1058 0.2045 0.1455 0.030 Uiso 1 1 calc R
H29B H 0.1871 0.1481 0.1171 0.030 Uiso 1 1 calc R
C36 C 0.4557(3) 0.19108(16) 0.15506(17) 0.0307(7) Uani 1 1 d .
H36A H 0.4205 0.1486 0.1319 0.037 Uiso 1 1 calc R
H36B H 0.5334 0.1798 0.1827 0.037 Uiso 1 1 calc R
C34 C 0.4559(4) 0.31143(17) 0.14002(18) 0.0373(9) Uani 1 1 d .
H34A H 0.5303 0.3232 0.1714 0.045 Uiso 1 1 calc R
H34B H 0.4320 0.3501 0.1062 0.045 Uiso 1 1 calc R
C35 C 0.4668(3) 0.24478(16) 0.09769(18) 0.0356(8) Uani 1 1 d .
H35A H 0.4035 0.2406 0.0554 0.043 Uiso 1 1 calc R
H35B H 0.5434 0.2418 0.0796 0.043 Uiso 1 1 calc R
C8 C 0.6689(3) 0.30454(19) 0.4235(2) 0.0420(9) Uani 1 1 d .
H8A H 0.7017 0.2889 0.4729 0.063 Uiso 1 1 calc R
H8B H 0.7092 0.3465 0.4116 0.063 Uiso 1 1 calc R
H8C H 0.6795 0.2687 0.3874 0.063 Uiso 1 1 calc R
C26 C 0.4591(3) -0.00998(15) 0.24892(16) 0.0261(7) Uani 1 1 d .
H26 H 0.4753 -0.0493 0.2840 0.031 Uiso 1 1 calc R
C12 C 0.0353(3) 0.31723(15) 0.30848(16) 0.0243(6) Uani 1 1 d .
H12 H 0.0282 0.3457 0.3530 0.029 Uiso 1 1 calc R
C23 C 0.5146(3) 0.05520(16) 0.39231(16) 0.0263(7) Uani 1 1 d .
H23 H 0.5240 0.0049 0.4024 0.032 Uiso 1 1 calc R
C11 C -0.0342(3) 0.21498(19) 0.4426(2) 0.0380(8) Uani 1 1 d .
H11A H -0.0559 0.1708 0.4188 0.057 Uiso 1 1 calc R
H11B H -0.0836 0.2514 0.4178 0.057 Uiso 1 1 calc R
H11C H -0.0455 0.2128 0.4945 0.057 Uiso 1 1 calc R
C28 C 0.3556(3) -0.02871(18) 0.19180(17) 0.0361(8) Uani 1 1 d .
H28A H 0.3306 0.0118 0.1619 0.054 Uiso 1 1 calc R
H28B H 0.2909 -0.0447 0.2166 0.054 Uiso 1 1 calc R
H28C H 0.3784 -0.0653 0.1600 0.054 Uiso 1 1 calc R
C14 C 0.1002(3) 0.35887(16) 0.25704(17) 0.0294(7) Uani 1 1 d .
H14A H 0.1096 0.3312 0.2136 0.044 Uiso 1 1 calc R
H14B H 0.1774 0.3718 0.2828 0.044 Uiso 1 1 calc R
H14C H 0.0555 0.4004 0.2416 0.044 Uiso 1 1 calc R
C7 C 0.3447(4) 0.44960(18) 0.49755(19) 0.0390(9) Uani 1 1 d .
H7A H 0.3204 0.4862 0.4619 0.059 Uiso 1 1 calc R
H7B H 0.4085 0.4662 0.5343 0.059 Uiso 1 1 calc R
H7C H 0.2782 0.4362 0.5222 0.059 Uiso 1 1 calc R
C27 C 0.5687(3) 0.0031(2) 0.21270(18) 0.0395(9) Uani 1 1 d .
H27A H 0.5899 -0.0390 0.1884 0.059 Uiso 1 1 calc R
H27B H 0.6335 0.0168 0.2504 0.059 Uiso 1 1 calc R
H27C H 0.5529 0.0399 0.1761 0.059 Uiso 1 1 calc R
C30 C 0.0419(4) 0.00691(17) 0.14880(19) 0.0398(9) Uani 1 1 d .
H30A H 0.1033 -0.0070 0.1201 0.060 Uiso 1 1 calc R
H30B H -0.0281 -0.0211 0.1344 0.060 Uiso 1 1 calc R
H30C H 0.0696 0.0003 0.2014 0.060 Uiso 1 1 calc R
C24 C 0.6361(3) 0.0868(3) 0.3897(2) 0.0531(12) Uani 1 1 d .
H24A H 0.6286 0.1366 0.3834 0.080 Uiso 1 1 calc R
H24B H 0.6698 0.0671 0.3483 0.080 Uiso 1 1 calc R
H24C H 0.6873 0.0767 0.4358 0.080 Uiso 1 1 calc R
C31 C -0.0544(4) 0.1047(2) 0.0300(2) 0.0519(11) Uani 1 1 d .
H31A H 0.0074 0.0933 0.0006 0.078 Uiso 1 1 calc R
H31B H -0.0826 0.1515 0.0181 0.078 Uiso 1 1 calc R
H31C H -0.1193 0.0722 0.0188 0.078 Uiso 1 1 calc R
C32 C -0.1197(4) 0.1212(2) 0.1820(2) 0.0541(11) Uani 1 1 d .
H32A H -0.1788 0.0848 0.1743 0.081 Uiso 1 1 calc R
H32B H -0.1547 0.1649 0.1637 0.081 Uiso 1 1 calc R
H32C H -0.0908 0.1253 0.2347 0.081 Uiso 1 1 calc R
N2 N 0.2804(2) 0.06661(11) 0.31254(12) 0.0175(5) Uani 1 1 d .
N1 N 0.2595(2) 0.24567(11) 0.33611(11) 0.0167(5) Uani 1 1 d .

loop_
_atom_site_aniso_label
_atom_site_aniso_U_11
_atom_site_aniso_U_22
_atom_site_aniso_U_33
_atom_site_aniso_U_23
_atom_site_aniso_U_13
_atom_site_aniso_U_12
Sc1 0.0218(3) 0.0136(3) 0.0122(2) 0.0008(2) 0.0030(2) 0.0031(2)
P2 0.0199(4) 0.0163(4) 0.0157(3) 0.0012(3) 0.0048(3) 0.0040(3)
P1 0.0198(4) 0.0149(3) 0.0192(4) -0.0004(3) 0.0037(3) 0.0024(3)
Si1 0.0352(5) 0.0245(5) 0.0276(4) 0.0012(4) -0.0043(4) -0.0051(4)
O1 0.0348(12) 0.0179(10) 0.0200(10) 0.0028(8) 0.0141(9) 0.0040(9)
C15 0.0227(14) 0.0166(14) 0.0128(12) -0.0011(11) 0.0032(11) 0.0015(12)
C1 0.0232(15) 0.0159(14) 0.0152(13) 0.0058(11) 0.0040(11) 0.0003(12)
C16 0.0198(14) 0.0225(15) 0.0198(13) 0.0034(12) 0.0030(12) 0.0034(12)
C2 0.0262(15) 0.0180(14) 0.0176(13) 0.0024(11) 0.0066(12) -0.0021(12)
C17 0.0246(16) 0.0206(15) 0.0222(14) 0.0048(12) 0.0000(12) 0.0018(13)
C20 0.0233(15) 0.0139(13) 0.0182(13) -0.0019(11) -0.0004(12) 0.0020(12)
C19 0.0208(15) 0.0240(15) 0.0162(13) -0.0041(12) 0.0002(11) 0.0001(13)
C6 0.0249(16) 0.0175(15) 0.0252(15) 0.0051(12) 0.0021(12) 0.0002(12)
C33 0.0353(18) 0.0187(15) 0.0250(15) 0.0045(12) 0.0065(14) 0.0020(14)
C21 0.0278(17) 0.0251(17) 0.047(2) 0.0135(15) 0.0086(15) 0.0035(14)
C5 0.0267(16) 0.0256(16) 0.0289(16) 0.0147(13) -0.0009(13) -0.0045(13)
C18 0.0248(15) 0.0229(15) 0.0202(14) 0.0027(12) 0.0036(12) -0.0038(12)
C22 0.0248(16) 0.0277(17) 0.0392(18) 0.0002(14) 0.0084(14) -0.0010(14)
C4 0.0351(18) 0.0259(17) 0.0207(15) 0.0080(13) -0.0051(13) -0.0158(14)
C3 0.0422(19) 0.0205(15) 0.0176(14) 0.0020(12) 0.0040(13) -0.0095(14)
C13 0.0312(18) 0.040(2) 0.042(2) 0.0050(16) -0.0066(16) 0.0101(16)
C9 0.0270(16) 0.0192(14) 0.0209(14) -0.0001(12) 0.0122(12) 0.0013(12)
C25 0.0275(16) 0.0357(17) 0.0162(14) -0.0001(13) -0.0033(12) 0.0018(14)
C10 0.0312(17) 0.0254(16) 0.0191(14) 0.0009(12) 0.0043(13) -0.0007(13)
C29 0.0348(17) 0.0260(16) 0.0112(13) -0.0060(12) -0.0106(12) 0.0084(14)
C36 0.0434(19) 0.0238(16) 0.0296(16) -0.0020(13) 0.0211(15) 0.0008(15)
C34 0.061(2) 0.0232(16) 0.0335(18) -0.0066(14) 0.0268(18) -0.0107(17)
C35 0.059(2) 0.0233(16) 0.0298(17) -0.0051(14) 0.0238(16) -0.0120(16)
C8 0.0242(17) 0.0352(19) 0.063(2) 0.0162(18) -0.0054(17) -0.0057(15)
C26 0.0381(18) 0.0202(15) 0.0225(15) 0.0014(12) 0.0131(14) 0.0086(13)
C12 0.0248(15) 0.0209(15) 0.0274(15) 0.0012(12) 0.0048(13) 0.0088(13)
C23 0.0278(16) 0.0259(16) 0.0227(14) -0.0013(12) -0.0052(13) 0.0113(14)
C11 0.0299(18) 0.039(2) 0.049(2) 0.0136(17) 0.0186(16) 0.0056(16)
C28 0.049(2) 0.0356(19) 0.0257(16) -0.0147(14) 0.0112(16) -0.0032(17)
C14 0.0386(18) 0.0243(16) 0.0255(16) 0.0062(13) 0.0050(14) 0.0097(14)
C7 0.056(2) 0.0271(17) 0.0339(18) -0.0091(15) 0.0071(17) -0.0140(17)
C27 0.042(2) 0.048(2) 0.0314(18) -0.0131(16) 0.0173(16) 0.0086(18)
C30 0.058(2) 0.0233(17) 0.0354(18) 0.0041(14) -0.0027(17) -0.0074(17)
C24 0.0208(17) 0.094(3) 0.043(2) -0.024(2) -0.0014(16) 0.011(2)
C31 0.062(3) 0.047(2) 0.039(2) 0.0092(18) -0.0210(19) -0.018(2)
C32 0.040(2) 0.049(2) 0.075(3) -0.014(2) 0.013(2) -0.0079(19)
N2 0.0207(12) 0.0163(12) 0.0159(11) 0.0025(9) 0.0039(10) 0.0036(10)
N1 0.0207(12) 0.0152(11) 0.0147(11) -0.0005(9) 0.0042(10) 0.0034(10)

loop_
_atom_type_symbol
_atom_type_description
_atom_type_scat_dispersion_real
_atom_type_scat_dispersion_imag
_atom_type_scat_source
C C 0.0033 0.0016 'International Tables Vol C Tables 4.2.6.8 and 6.1.1.4'
H H 0.0000 0.0000 'International Tables Vol C Tables 4.2.6.8 and 6.1.1.4'
N N 0.0061 0.0033 'International Tables Vol C Tables 4.2.6.8 and 6.1.1.4'
Si Si 0.0817 0.0704 'International Tables Vol C Tables 4.2.6.8 and 6.1.1.4'
P P 0.1023 0.0942 'International Tables Vol C Tables 4.2.6.8 and 6.1.1.4'
Sc Sc 0.2519 0.3716 'International Tables Vol C Tables 4.2.6.8 and 6.1.1.4'
O O 0.0106 0.0060 'International Tables Vol C Tables 4.2.6.8 and 6.1.1.4'

loop_
_geom_angle_atom_site_label_1
_geom_angle_atom_site_label_2
_geom_angle_atom_site_label_3
_geom_angle
N1 Sc1 N2 114.15(9)
N1 Sc1 O1 88.44(8)
N2 Sc1 O1 128.36(9)
N1 Sc1 C29 123.79(10)
N2 Sc1 C29 111.30(10)
O1 Sc1 C29 88.29(10)
N1 Sc1 P2 114.27(6)
N2 Sc1 P2 38.31(7)
O1 Sc1 P2 90.42(6)
C29 Sc1 P2 121.85(8)
N1 Sc1 P1 38.17(7)
N2 Sc1 P1 106.81(7)
O1 Sc1 P1 117.46(6)
C29 Sc1 P1 97.99(8)
P2 Sc1 P1 132.58(3)
N2 P2 C23 110.13(13)
N2 P2 C26 111.02(13)
C23 P2 C26 102.57(14)
N2 P2 Sc1 51.15(8)
C23 P2 Sc1 128.61(10)
C26 P2 Sc1 128.51(10)
N1 P1 C9 108.19(12)
N1 P1 C12 110.76(13)
C9 P1 C12 102.36(13)
N1 P1 Sc1 50.70(8)
C9 P1 Sc1 130.40(10)
C12 P1 Sc1 126.49(10)
C30 Si1 C31 105.57(18)
C30 Si1 C29 112.52(16)
C31 Si1 C29 111.60(16)
C30 Si1 C32 107.4(2)
C31 Si1 C32 106.1(2)
C29 Si1 C32 113.21(16)
C33 O1 C36 109.1(2)
C33 O1 Sc1 121.31(18)
C36 O1 Sc1 125.26(17)
C16 C15 C20 117.9(3)
C16 C15 N2 123.8(3)
C20 C15 N2 118.3(2)
C2 C1 N1 124.2(3)
C2 C1 C6 117.4(3)
N1 C1 C6 118.4(3)
C17 C16 C15 121.7(3)
C17 C16 H16 119.2
C15 C16 H16 119.2
C3 C2 C1 121.9(3)
C3 C2 H2 119.0
C1 C2 H2 119.0
C16 C17 C18 119.1(3)
C16 C17 C21 120.3(3)
C18 C17 C21 120.6(3)
C19 C20 C15 121.2(3)
C19 C20 H20 119.4
C15 C20 H20 119.4
C20 C19 C18 119.5(3)
C20 C19 C22 120.3(3)
C18 C19 C22 120.2(3)
C5 C6 C1 121.5(3)
C5 C6 H6 119.2
C1 C6 H6 119.2
O1 C33 C34 104.7(3)
O1 C33 H33A 110.8
C34 C33 H33A 110.8
O1 C33 H33B 110.8
C34 C33 H33B 110.8
H33A C33 H33B 108.9
C17 C21 H21A 109.5
C17 C21 H21B 109.5
H21A C21 H21B 109.5
C17 C21 H21C 109.5
H21A C21 H21C 109.5
H21B C21 H21C 109.5
C6 C5 C4 119.3(3)
C6 C5 C8 120.3(3)
C4 C5 C8 120.4(3)
C19 C18 C17 120.6(3)
C19 C18 H18 119.7
C17 C18 H18 119.7
C19 C22 H22A 109.5
C19 C22 H22B 109.5
H22A C22 H22B 109.5
C19 C22 H22C 109.5
H22A C22 H22C 109.5
H22B C22 H22C 109.5
C3 C4 C5 121.1(3)
C3 C4 H4 119.5
C5 C4 H4 119.5
C4 C3 C2 118.7(3)
C4 C3 C7 121.6(3)
C2 C3 C7 119.6(3)
C12 C13 H13A 109.5
C12 C13 H13B 109.5
H13A C13 H13B 109.5
C12 C13 H13C 109.5
H13A C13 H13C 109.5
H13B C13 H13C 109.5
C10 C9 C11 111.6(3)
C10 C9 P1 110.82(19)
C11 C9 P1 109.9(2)
C10 C9 H9 108.1
C11 C9 H9 108.1
P1 C9 H9 108.1
C23 C25 H25A 109.5
C23 C25 H25B 109.5
H25A C25 H25B 109.5
C23 C25 H25C 109.5
H25A C25 H25C 109.5
H25B C25 H25C 109.5
C9 C10 H10A 109.5
C9 C10 H10B 109.5
H10A C10 H10B 109.5
C9 C10 H10C 109.5
H10A C10 H10C 109.5
H10B C10 H10C 109.5
Si1 C29 Sc1 127.97(16)
Si1 C29 H29A 105.3
Sc1 C29 H29A 105.3
Si1 C29 H29B 105.3
Sc1 C29 H29B 105.3
H29A C29 H29B 106.0
O1 C36 C35 105.8(3)
O1 C36 H36A 110.6
C35 C36 H36A 110.6
O1 C36 H36B 110.6
C35 C36 H36B 110.6
H36A C36 H36B 108.7
C33 C34 C35 102.0(3)
C33 C34 H34A 111.4
C35 C34 H34A 111.4
C33 C34 H34B 111.4
C35 C34 H34B 111.4
H34A C34 H34B 109.2
C36 C35 C34 102.3(2)
C36 C35 H35A 111.3
C34 C35 H35A 111.3
C36 C35 H35B 111.3
C34 C35 H35B 111.3
H35A C35 H35B 109.2
C5 C8 H8A 109.5
C5 C8 H8B 109.5
H8A C8 H8B 109.5
C5 C8 H8C 109.5
H8A C8 H8C 109.5
H8B C8 H8C 109.5
C28 C26 C27 111.0(3)
C28 C26 P2 109.5(2)
C27 C26 P2 111.0(2)
C28 C26 H26 108.4
C27 C26 H26 108.4
P2 C26 H26 108.4
C14 C12 C13 109.5(3)
C14 C12 P1 111.4(2)
C13 C12 P1 110.5(2)
C14 C12 H12 108.4
C13 C12 H12 108.4
P1 C12 H12 108.4
C25 C23 C24 109.4(3)
C25 C23 P2 111.5(2)
C24 C23 P2 109.6(2)
C25 C23 H23 108.7
C24 C23 H23 108.7
P2 C23 H23 108.7
C9 C11 H11A 109.5
C9 C11 H11B 109.5
H11A C11 H11B 109.5
C9 C11 H11C 109.5
H11A C11 H11C 109.5
H11B C11 H11C 109.5
C26 C28 H28A 109.5
C26 C28 H28B 109.5
H28A C28 H28B 109.5
C26 C28 H28C 109.5
H28A C28 H28C 109.5
H28B C28 H28C 109.5
C12 C14 H14A 109.5
C12 C14 H14B 109.5
H14A C14 H14B 109.5
C12 C14 H14C 109.5
H14A C14 H14C 109.5
H14B C14 H14C 109.5
C3 C7 H7A 109.5
C3 C7 H7B 109.5
H7A C7 H7B 109.5
C3 C7 H7C 109.5
H7A C7 H7C 109.5
H7B C7 H7C 109.5
C26 C27 H27A 109.5
C26 C27 H27B 109.5
H27A C27 H27B 109.5
C26 C27 H27C 109.5
H27A C27 H27C 109.5
H27B C27 H27C 109.5
Si1 C30 H30A 109.5
Si1 C30 H30B 109.5
H30A C30 H30B 109.5
Si1 C30 H30C 109.5
H30A C30 H30C 109.5
H30B C30 H30C 109.5
C23 C24 H24A 109.5
C23 C24 H24B 109.5
H24A C24 H24B 109.5
C23 C24 H24C 109.5
H24A C24 H24C 109.5
H24B C24 H24C 109.5
Si1 C31 H31A 109.5
Si1 C31 H31B 109.5
H31A C31 H31B 109.5
Si1 C31 H31C 109.5
H31A C31 H31C 109.5
H31B C31 H31C 109.5
Si1 C32 H32A 109.5
Si1 C32 H32B 109.5
H32A C32 H32B 109.5
Si1 C32 H32C 109.5
H32A C32 H32C 109.5
H32B C32 H32C 109.5
C15 N2 P2 128.60(19)
C15 N2 Sc1 140.85(19)
P2 N2 Sc1 90.54(10)
C1 N1 P1 127.88(19)
C1 N1 Sc1 140.73(19)
P1 N1 Sc1 91.13(10)

loop_
_geom_bond_atom_site_label_1
_geom_bond_atom_site_label_2
_geom_bond_distance
Sc1 N1 2.099(2)
Sc1 N2 2.100(2)
Sc1 O1 2.197(2)
Sc1 C29 2.243(3)
Sc1 P2 2.6965(9)
Sc1 P1 2.7115(9)
P2 N2 1.672(2)
P2 C23 1.856(3)
P2 C26 1.871(3)
P1 N1 1.676(2)
P1 C9 1.859(3)
P1 C12 1.871(3)
Si1 C30 1.868(3)
Si1 C31 1.882(3)
Si1 C29 1.883(3)
Si1 C32 1.883(4)
O1 C33 1.460(3)
O1 C36 1.465(4)
C15 C16 1.392(4)
C15 C20 1.407(4)
C15 N2 1.407(4)
C1 C2 1.396(4)
C1 N1 1.396(4)
C1 C6 1.408(4)
C16 C17 1.386(4)
C16 H16 0.9500
C2 C3 1.390(4)
C2 H2 0.9500
C17 C18 1.391(4)
C17 C21 1.511(4)
C20 C19 1.377(4)
C20 H20 0.9500
C19 C18 1.390(4)
C19 C22 1.508(4)
C6 C5 1.375(4)
C6 H6 0.9500
C33 C34 1.515(4)
C33 H33A 0.9900
C33 H33B 0.9900
C21 H21A 0.9800
C21 H21B 0.9800
C21 H21C 0.9800
C5 C4 1.391(5)
C5 C8 1.507(5)
C18 H18 0.9500
C22 H22A 0.9800
C22 H22B 0.9800
C22 H22C 0.9800
C4 C3 1.384(5)
C4 H4 0.9500
C3 C7 1.499(5)
C13 C12 1.535(4)
C13 H13A 0.9800
C13 H13B 0.9800
C13 H13C 0.9800
C9 C10 1.522(4)
C9 C11 1.529(4)
C9 H9 1.0000
C25 C23 1.520(4)
C25 H25A 0.9800
C25 H25B 0.9800
C25 H25C 0.9800
C10 H10A 0.9800
C10 H10B 0.9800
C10 H10C 0.9800
C29 H29A 0.9900
C29 H29B 0.9900
C36 C35 1.502(4)
C36 H36A 0.9900
C36 H36B 0.9900
C34 C35 1.526(4)
C34 H34A 0.9900
C34 H34B 0.9900
C35 H35A 0.9900
C35 H35B 0.9900
C8 H8A 0.9800
C8 H8B 0.9800
C8 H8C 0.9800
C26 C28 1.517(5)
C26 C27 1.534(4)
C26 H26 1.0000
C12 C14 1.521(4)
C12 H12 1.0000
C23 C24 1.540(5)
C23 H23 1.0000
C11 H11A 0.9800
C11 H11B 0.9800
C11 H11C 0.9800
C28 H28A 0.9800
C28 H28B 0.9800
C28 H28C 0.9800
C14 H14A 0.9800
C14 H14B 0.9800
C14 H14C 0.9800
C7 H7A 0.9800
C7 H7B 0.9800
C7 H7C 0.9800
C27 H27A 0.9800
C27 H27B 0.9800
C27 H27C 0.9800
C30 H30A 0.9800
C30 H30B 0.9800
C30 H30C 0.9800
C24 H24A 0.9800
C24 H24B 0.9800
C24 H24C 0.9800
C31 H31A 0.9800
C31 H31B 0.9800
C31 H31C 0.9800
C32 H32A 0.9800
C32 H32B 0.9800
C32 H32C 0.9800

loop_
_geom_torsion_atom_site_label_1
_geom_torsion_atom_site_label_2
_geom_torsion_atom_site_label_3
_geom_torsion_atom_site_label_4
_geom_torsion
N1 Sc1 P2 N2 98.81(12)
O1 Sc1 P2 N2 -172.71(11)
C29 Sc1 P2 N2 -84.47(14)
P1 Sc1 P2 N2 58.01(11)
N1 Sc1 P2 C23 13.27(16)
N2 Sc1 P2 C23 -85.54(17)
O1 Sc1 P2 C23 101.75(15)
C29 Sc1 P2 C23 -170.00(17)
P1 Sc1 P2 C23 -27.53(15)
N1 Sc1 P2 C26 -174.18(14)
N2 Sc1 P2 C26 87.01(16)
O1 Sc1 P2 C26 -85.71(14)
C29 Sc1 P2 C26 2.54(17)
P1 Sc1 P2 C26 145.02(13)
N2 Sc1 P1 N1 107.89(12)
O1 Sc1 P1 N1 -44.69(12)
C29 Sc1 P1 N1 -136.92(13)
P2 Sc1 P1 N1 74.58(10)
N1 Sc1 P1 C9 -80.40(16)
N2 Sc1 P1 C9 27.49(15)
O1 Sc1 P1 C9 -125.08(14)
C29 Sc1 P1 C9 142.68(16)
P2 Sc1 P1 C9 -5.82(14)
N1 Sc1 P1 C12 87.95(16)
N2 Sc1 P1 C12 -164.16(14)
O1 Sc1 P1 C12 43.26(14)
C29 Sc1 P1 C12 -48.97(15)
P2 Sc1 P1 C12 162.53(13)
N1 Sc1 O1 C33 -46.4(2)
N2 Sc1 O1 C33 -166.44(19)
C29 Sc1 O1 C33 77.5(2)
P2 Sc1 O1 C33 -160.68(19)
P1 Sc1 O1 C33 -20.6(2)
N1 Sc1 O1 C36 159.5(2)
N2 Sc1 O1 C36 39.5(3)
C29 Sc1 O1 C36 -76.6(2)
P2 Sc1 O1 C36 45.3(2)
P1 Sc1 O1 C36 -174.7(2)
C20 C15 C16 C17 0.2(4)
N2 C15 C16 C17 -179.4(3)
N1 C1 C2 C3 178.5(2)
C6 C1 C2 C3 -0.9(4)
C15 C16 C17 C18 -0.7(4)
C15 C16 C17 C21 176.7(3)
C16 C15 C20 C19 0.8(4)
N2 C15 C20 C19 -179.7(2)
C15 C20 C19 C18 -1.1(4)
C15 C20 C19 C22 179.9(3)
C2 C1 C6 C5 1.0(4)
N1 C1 C6 C5 -178.4(2)
C36 O1 C33 C34 -16.2(3)
Sc1 O1 C33 C34 -173.94(19)
C1 C6 C5 C4 -0.2(4)
C1 C6 C5 C8 179.7(3)
C20 C19 C18 C17 0.5(4)
C22 C19 C18 C17 179.5(3)
C16 C17 C18 C19 0.4(4)
C21 C17 C18 C19 -177.0(3)
C6 C5 C4 C3 -0.8(4)
C8 C5 C4 C3 179.3(3)
C5 C4 C3 C2 1.0(4)
C5 C4 C3 C7 -177.3(3)
C1 C2 C3 C4 -0.1(4)
C1 C2 C3 C7 178.2(3)
N1 P1 C9 C10 -50.6(2)
C12 P1 C9 C10 -167.6(2)
Sc1 P1 C9 C10 2.8(3)
N1 P1 C9 C11 -174.4(2)
C12 P1 C9 C11 68.6(2)
Sc1 P1 C9 C11 -121.0(2)
C30 Si1 C29 Sc1 -53.3(2)
C31 Si1 C29 Sc1 -171.8(2)
C32 Si1 C29 Sc1 68.7(3)
N1 Sc1 C29 Si1 -108.04(19)
N2 Sc1 C29 Si1 34.1(2)
O1 Sc1 C29 Si1 164.98(19)
P2 Sc1 C29 Si1 75.6(2)
P1 Sc1 C29 Si1 -77.52(19)
C33 O1 C36 C35 -9.3(3)
Sc1 O1 C36 C35 147.4(2)
O1 C33 C34 C35 34.5(3)
O1 C36 C35 C34 30.5(4)
C33 C34 C35 C36 -39.7(4)
N2 P2 C26 C28 34.4(2)
C23 P2 C26 C28 152.0(2)
Sc1 P2 C26 C28 -22.1(3)
N2 P2 C26 C27 157.3(2)
C23 P2 C26 C27 -85.1(2)
Sc1 P2 C26 C27 100.9(2)
N1 P1 C12 C14 25.7(3)
C9 P1 C12 C14 140.9(2)
Sc1 P1 C12 C14 -30.1(3)
N1 P1 C12 C13 147.7(2)
C9 P1 C12 C13 -97.1(2)
Sc1 P1 C12 C13 91.9(2)
N2 P2 C23 C25 -33.4(3)
C26 P2 C23 C25 -151.7(2)
Sc1 P2 C23 C25 22.3(3)
N2 P2 C23 C24 -154.8(2)
C26 P2 C23 C24 87.0(3)
Sc1 P2 C23 C24 -99.0(2)
C16 C15 N2 P2 -5.8(4)
C20 C15 N2 P2 174.7(2)
C16 C15 N2 Sc1 175.0(2)
C20 C15 N2 Sc1 -4.5(4)
C23 P2 N2 C15 -55.5(3)
C26 P2 N2 C15 57.4(3)
Sc1 P2 N2 C15 -179.5(3)
C23 P2 N2 Sc1 123.94(12)
C26 P2 N2 Sc1 -123.16(11)
N1 Sc1 N2 C15 80.2(3)
O1 Sc1 N2 C15 -171.3(2)
C29 Sc1 N2 C15 -65.8(3)
P2 Sc1 N2 C15 179.4(3)
P1 Sc1 N2 C15 40.1(3)
N1 Sc1 N2 P2 -99.16(11)
O1 Sc1 N2 P2 9.31(14)
C29 Sc1 N2 P2 114.84(12)
P1 Sc1 N2 P2 -139.28(7)
C2 C1 N1 P1 -15.3(4)
C6 C1 N1 P1 164.1(2)
C2 C1 N1 Sc1 172.4(2)
C6 C1 N1 Sc1 -8.2(4)
C9 P1 N1 C1 -47.3(3)
C12 P1 N1 C1 64.1(3)
Sc1 P1 N1 C1 -175.1(3)
C9 P1 N1 Sc1 127.78(11)
C12 P1 N1 Sc1 -120.78(12)
N2 Sc1 N1 C1 87.2(3)
O1 Sc1 N1 C1 -44.7(3)
C29 Sc1 N1 C1 -131.6(3)
P2 Sc1 N1 C1 45.1(3)
P1 Sc1 N1 C1 173.9(3)
N2 Sc1 N1 P1 -86.70(11)
O1 Sc1 N1 P1 141.38(10)
C29 Sc1 N1 P1 54.48(15)
P2 Sc1 N1 P1 -128.87(7)
